data_2000657
loop_
_publ_author_name
'Alekel, T.'
'Keszler, D. A.'

_publ_section_title
;
 Structure of Sr~5~(BO~3~)~3~Cl
;
_journal_issue 8
_journal_name_full 'Acta Crystallographica Section C'
_journal_page_first 1382
_journal_page_last 1386
_journal_paper_doi 10.1107/S0108270192000507
_journal_volume 48
_journal_year 1992
_chemical_formula_sum 'B3 Cl O9 Sr5'
_chemical_formula_weight 649.98
_symmetry_cell_setting orthorhombic
_symmetry_space_group_name_Hall 'C 2c 2'
_symmetry_space_group_name_H-M 'C 2 2 21'
_cell_angle_alpha 90
_cell_angle_beta 90
_cell_angle_gamma 90
_cell_formula_units_Z 4
_cell_length_a 10.000(2)
_cell_length_b 14.202(2)
_cell_length_c 7.4210(10)
_cell_volume 1053.9(3)
_diffrn_radiation_type Mo
_diffrn_radiation_wavelength 0.71069
_exptl_absorpt_coefficient_mu 24.7
_exptl_crystal_density_diffrn 4.096
_exptl_crystal_F_000 1176
_cod_data_source_file hh0561.cif
_cod_data_source_block hh0561a
_cod_original_formula_sum 'B3 Cl1 O9 Sr5'
_cod_database_code 2000657

loop_
_atom_site_label
_atom_site_fract_x
_atom_site_fract_y
_atom_site_fract_z
Sr1 .7605(2) .0 .0
Sr2 .13270(10) .87145(9) .93710(10)
Sr3 .5 .86510(10) .75
Sr4 .5 .13850(10) .75
Cl .0 .0532(3) .75
O1 .5080(10) .0 .0
O2 .6712(8) .8089(7) .0090(10)
O3 .3553(8) .8007(7) .9860(10)
O4 .6969(8) .0005(9) .3370(10)
O5 .8817(9) .8528(6) .883(2)
B1 .8020(10) .7890(10) .969(2)
B2 .374(2) .0 .0

loop_
_geom_bond_atom_site_label_1
_geom_bond_atom_site_label_2
_geom_bond_distance
Sr1 Cl 3.123(2)
Sr1 O1 2.530(10)
Sr1 O2 2.858(9)
Sr1 O4 2.578(8)
Sr1 O5 2.567(9)
Sr2 Cl 3.218(4)
Sr2 Cl 2.881(2)
Sr2 O2 2.620(10)
Sr2 O3 2.469(9)
Sr2 O4 2.600(10)
Sr2 O5 2.556(9)
Sr2 O5 2.397(9)
Sr3 O1 2.6690(10)
Sr3 O2 2.700(10)
Sr3 O3 2.451(9)
Sr3 O4 2.820(10)
Sr4 O1 2.705(2)
Sr4 O2 2.586(9)
Sr4 O3 2.580(10)
Sr4 O4 2.860(10)
B1 O2 1.37(2)
B1 O3 1.42(2)
B1 O5 1.36(2)
B2 O1 1.34(2)
B2 O4 1.40(2)
